data_4124386
loop_
_publ_author_name
'Milner, Lucy M.'
'Pridmore, Natalie E.'
'Whitwood, Adrian C.'
'Lynam, Jason M.'
'Slattery, John M.'

_publ_section_title
;
 Outer-Sphere Electrophilic Fluorination of Organometallic Complexes.
;
_journal_issue 33
_journal_name_full 'Journal of the American Chemical Society'
_journal_page_first 10753
_journal_page_last 10759
_journal_paper_doi 10.1021/jacs.5b06547
_journal_volume 137
_journal_year 2015
_chemical_absolute_configuration ad
_chemical_formula_moiety 'B F4, C37 H28 F5 N P Ru'
_chemical_formula_sum 'C37 H28 B F9 N P Ru'
_chemical_formula_weight 800.45
_chemical_name_systematic
;
 ? 
;
_space_group_crystal_system monoclinic
_space_group_IT_number 9
_space_group_name_Hall 'C -2yc'
_space_group_name_H-M_alt 'C 1 c 1'
_symmetry_space_group_name_Hall 'C -2yc'
_symmetry_space_group_name_H-M 'C 1 c 1'
_atom_sites_solution_hydrogens geom
_atom_sites_solution_primary direct
_atom_sites_solution_secondary difmap
_audit_creation_date 2013-10-11
_audit_creation_method
;
Olex2 1.2
(compiled 2013.09.17 svn.r2790 for OlexSys, GUI svn.r4601)
;
_cell_angle_alpha 90.00
_cell_angle_beta 113.8435(17)
_cell_angle_gamma 90.00
_cell_formula_units_Z 4
_cell_length_a 14.5269(2)
_cell_length_b 12.30582(14)
_cell_length_c 19.9237(3)
_cell_measurement_reflns_used 8993
_cell_measurement_temperature 110.05(10)
_cell_measurement_theta_max 28.6670
_cell_measurement_theta_min 3.4820
_cell_volume 3257.69(9)
_computing_cell_refinement
;
CrysAlisPro, Agilent Technologies,
Version 1.171.36.32 (release 02-08-2013 CrysAlis171 .NET)
(compiled Aug  2 2013,16:46:58)
;
_computing_data_collection
;
CrysAlisPro, Agilent Technologies,
Version 1.171.36.32 (release 02-08-2013 CrysAlis171 .NET)
(compiled Aug  2 2013,16:46:58)
;
_computing_data_reduction
;
CrysAlisPro, Agilent Technologies,
Version 1.171.36.32 (release 02-08-2013 CrysAlis171 .NET)
(compiled Aug  2 2013,16:46:58)
;
_computing_molecular_graphics
;
O. V. Dolomanov, L. J. Bourhis, R. J. Gildea, J. A. K. Howard and H. Puschmann,
OLEX2: a complete structure solution, refinement and analysis program.
J. Appl. Cryst. (2009). 42, 339-341.
;
_computing_publication_material
;
O. V. Dolomanov, L. J. Bourhis, R. J. Gildea, J. A. K. Howard and H. Puschmann,
OLEX2: a complete structure solution, refinement and analysis program.
J. Appl. Cryst. (2009). 42, 339-341.
;
_computing_structure_refinement
;
SHELX, G.M. Sheldrick, Acta Cryst.
(2008). A64, 112-122
;
_computing_structure_solution
;
SHELX, G.M. Sheldrick, Acta Cryst.
(2008). A64, 112-122
;
_diffrn_ambient_temperature 110.05(10)
_diffrn_detector_area_resol_mean 16.1450
_diffrn_measured_fraction_theta_full 0.9985
_diffrn_measured_fraction_theta_max 0.7089
_diffrn_measurement_device_type 'SuperNova, Single source at offset, Eos'
_diffrn_measurement_method '\w scans'
_diffrn_orient_matrix_UB_11 0.0264734000
_diffrn_orient_matrix_UB_12 0.0495306000
_diffrn_orient_matrix_UB_13 0.0034670000
_diffrn_orient_matrix_UB_21 0.0179609000
_diffrn_orient_matrix_UB_22 -0.0184382000
_diffrn_orient_matrix_UB_23 -0.0262420000
_diffrn_orient_matrix_UB_31 -0.0427398000
_diffrn_orient_matrix_UB_32 0.0229693000
_diffrn_orient_matrix_UB_33 -0.0285498000
_diffrn_radiation_monochromator mirror
_diffrn_radiation_type 'Mo K\a'
_diffrn_radiation_wavelength 0.7107
_diffrn_reflns_av_R_equivalents 0.0255
_diffrn_reflns_av_unetI/netI 0.0392
_diffrn_reflns_limit_h_max 16
_diffrn_reflns_limit_h_min -19
_diffrn_reflns_limit_k_max 15
_diffrn_reflns_limit_k_min -15
_diffrn_reflns_limit_l_max 26
_diffrn_reflns_limit_l_min -24
_diffrn_reflns_number 12746
_diffrn_reflns_theta_full 25.97
_diffrn_reflns_theta_max 28.80
_diffrn_reflns_theta_min 2.78
_diffrn_source 'SuperNova (Mo) X-ray Source'
_exptl_absorpt_coefficient_mu 0.612
_exptl_absorpt_correction_T_max 0.966
_exptl_absorpt_correction_T_min 0.921
_exptl_absorpt_correction_type analytical
_exptl_absorpt_process_details
;
CrysAlisPro, Agilent Technologies,
Version 1.171.36.32 (release 02-08-2013 CrysAlis171 .NET)
(compiled Aug  2 2013,16:46:58)
Analytical numeric absorption correction using a multifaceted crystal
            model based on expressions derived by R.C. Clark & J.S. Reid.
(Clark, R. C. & Reid, J. S. (1995). Acta Cryst. A51, 887-897)
;
_exptl_crystal_colour blue
_exptl_crystal_colour_primary blue
_exptl_crystal_density_diffrn 1.632
_exptl_crystal_density_method 'not measured'
_exptl_crystal_description
;
;
_exptl_crystal_F_000 1608
_exptl_crystal_size_max 0.2484
_exptl_crystal_size_mid 0.1618
_exptl_crystal_size_min 0.0793
_refine_diff_density_max 0.287
_refine_diff_density_min -0.277
_refine_diff_density_rms 0.059
_refine_ls_abs_structure_details 'Flack H D (1983), Acta Cryst. A39, 876-881'
_refine_ls_abs_structure_Flack 0.001(15)
_refine_ls_extinction_method none
_refine_ls_goodness_of_fit_ref 1.045
_refine_ls_hydrogen_treatment constr
_refine_ls_matrix_type full
_refine_ls_number_parameters 451
_refine_ls_number_reflns 6049
_refine_ls_number_restraints 2
_refine_ls_restrained_S_all 1.045
_refine_ls_R_factor_all 0.0261
_refine_ls_R_factor_gt 0.0247
_refine_ls_shift/su_max 0.001
_refine_ls_shift/su_mean 0.000
_refine_ls_structure_factor_coef Fsqd
_refine_ls_weighting_details 'calc w=1/[\s^2^(Fo^2^)+(0.0169P)^2^+1.5812P] where P=(Fo^2^+2Fc^2^)/3'
_refine_ls_weighting_scheme calc
_refine_ls_wR_factor_gt 0.0497
_refine_ls_wR_factor_ref 0.0510
_reflns_number_gt 5879
_reflns_number_total 6049
_reflns_threshold_expression >2sigma(I)
_cod_data_source_file ja5b06547_si_001.cif
_cod_data_source_block jml1376
_cod_original_cell_volume 3257.69(8)
_cod_database_code 4124386
_chemical_oxdiff_formula 'C37 H28 B1 F9 N1 P1 Ru1'
_chemical_oxdiff_usercomment LucyM-106
_reflns_odcompleteness_completeness 99.85
_reflns_odcompleteness_iscentric 1
_reflns_odcompleteness_theta 25.97
_olex2_refinement_description
;
;

loop_
_space_group_symop_id
_space_group_symop_operation_xyz
1 'x, y, z'
2 'x, -y, z+1/2'
3 'x+1/2, y+1/2, z'
4 'x+1/2, -y+1/2, z+1/2'

loop_
_atom_site_label
_atom_site_type_symbol
_atom_site_fract_x
_atom_site_fract_y
_atom_site_fract_z
_atom_site_U_iso_or_equiv
_atom_site_adp_type
_atom_site_occupancy
_atom_site_symmetry_multiplicity
_atom_site_calc_flag
_atom_site_refinement_flags
B1 B 0.9411(2) 0.6396(3) 0.36348(18) 0.0210(7) Uani 1 1 d .
F6 F 0.97041(15) 0.6140(2) 0.30816(10) 0.0536(6) Uani 1 1 d .
F7 F 0.90032(16) 0.55153(16) 0.38404(13) 0.0509(6) Uani 1 1 d .
F8 F 0.86837(14) 0.72023(16) 0.33946(11) 0.0433(5) Uani 1 1 d .
F9 F 1.02405(12) 0.67852(14) 0.42378(8) 0.0248(4) Uani 1 1 d .
C1 C 0.5649(2) 0.5267(2) 0.26067(14) 0.0187(6) Uani 1 1 d .
H1 H 0.5485 0.5738 0.2210 0.022 Uiso 1 1 calc R
C2 C 0.6588(2) 0.5204(2) 0.32101(15) 0.0178(6) Uani 1 1 d .
H2 H 0.7154 0.5622 0.3285 0.021 Uiso 1 1 calc R
C3 C 0.6506(2) 0.4383(2) 0.36809(15) 0.0209(6) Uani 1 1 d .
H3 H 0.7013 0.4184 0.4128 0.025 Uiso 1 1 calc R
C4 C 0.5543(2) 0.3918(2) 0.33707(16) 0.0226(6) Uani 1 1 d .
H4 H 0.5307 0.3346 0.3562 0.027 Uiso 1 1 calc R
C5 C 0.4998(2) 0.4490(2) 0.27076(15) 0.0204(6) Uani 1 1 d .
H5 H 0.4329 0.4373 0.2394 0.024 Uiso 1 1 calc R
C6 C 0.40403(19) 0.5598(2) 0.37491(14) 0.0125(5) Uani 1 1 d .
C7 C 0.36962(19) 0.4763(2) 0.40663(13) 0.0167(6) Uani 1 1 d .
H7 H 0.4075 0.4130 0.4214 0.020 Uiso 1 1 calc R
C8 C 0.2816(2) 0.4848(2) 0.41670(14) 0.0196(6) Uani 1 1 d .
H8 H 0.2620 0.4284 0.4391 0.024 Uiso 1 1 calc R
C9 C 0.2213(2) 0.5777(2) 0.39346(16) 0.0230(7) Uani 1 1 d .
H9 H 0.1622 0.5843 0.4007 0.028 Uiso 1 1 calc R
C10 C 0.25184(19) 0.6583(2) 0.35984(15) 0.0203(6) Uani 1 1 d .
H10 H 0.2124 0.7200 0.3422 0.024 Uiso 1 1 calc R
C11 C 0.37014(19) 0.7293(2) 0.31211(13) 0.0151(5) Uani 1 1 d .
C12 C 0.47741(18) 0.7079(2) 0.32137(13) 0.0131(5) Uani 1 1 d .
C13 C 0.51847(19) 0.7878(2) 0.28553(14) 0.0145(5) Uani 1 1 d .
C14 C 0.4594(2) 0.8638(2) 0.23312(15) 0.0207(6) Uani 1 1 d .
H14 H 0.3911 0.8696 0.2227 0.025 Uiso 1 1 calc R
C15 C 0.5015(2) 0.9301(2) 0.19676(15) 0.0217(6) Uani 1 1 d .
H15 H 0.4613 0.9795 0.1619 0.026 Uiso 1 1 calc R
C16 C 0.6026(2) 0.9230(2) 0.21218(15) 0.0176(6) Uani 1 1 d .
C17 C 0.6636(2) 0.8523(2) 0.26617(14) 0.0154(5) Uani 1 1 d .
H17 H 0.7322 0.8490 0.2774 0.018 Uiso 1 1 calc R
C18 C 0.62242(19) 0.7869(2) 0.30310(14) 0.0151(5) Uani 1 1 d .
H18 H 0.6641 0.7415 0.3403 0.018 Uiso 1 1 calc R
C19 C 0.6454(2) 0.9930(2) 0.17105(16) 0.0228(6) Uani 1 1 d .
C20 C 0.52124(18) 0.6999(2) 0.51360(13) 0.0144(5) Uani 1 1 d .
C21 C 0.4781(2) 0.6563(2) 0.55863(15) 0.0211(6) Uani 1 1 d .
H21 H 0.4938 0.5858 0.5764 0.025 Uiso 1 1 calc R
C22 C 0.4117(2) 0.7181(3) 0.57699(17) 0.0287(7) Uani 1 1 d .
H22 H 0.3822 0.6887 0.6066 0.034 Uiso 1 1 calc R
C23 C 0.3893(2) 0.8239(2) 0.55111(15) 0.0238(7) Uani 1 1 d .
H23 H 0.3454 0.8655 0.5639 0.029 Uiso 1 1 calc R
C24 C 0.4320(2) 0.8675(2) 0.50664(15) 0.0208(6) Uani 1 1 d .
H24 H 0.4168 0.9382 0.4892 0.025 Uiso 1 1 calc R
C25 C 0.49730(19) 0.8056(2) 0.48807(14) 0.0173(6) Uani 1 1 d .
H25 H 0.5258 0.8351 0.4579 0.021 Uiso 1 1 calc R
C26 C 0.71982(18) 0.7021(2) 0.51427(13) 0.0137(5) Uani 1 1 d .
C27 C 0.7380(2) 0.7872(2) 0.56445(14) 0.0174(6) Uani 1 1 d .
H27 H 0.6882 0.8082 0.5799 0.021 Uiso 1 1 calc R
C28 C 0.8300(2) 0.8403(2) 0.59124(14) 0.0210(6) Uani 1 1 d .
H28 H 0.8411 0.8979 0.6238 0.025 Uiso 1 1 calc R
C29 C 0.9053(2) 0.8085(2) 0.56993(14) 0.0199(6) Uani 1 1 d .
H29 H 0.9672 0.8438 0.5887 0.024 Uiso 1 1 calc R
C30 C 0.8886(2) 0.7239(2) 0.52047(14) 0.0193(6) Uani 1 1 d .
H30 H 0.9392 0.7021 0.5061 0.023 Uiso 1 1 calc R
C31 C 0.7959(2) 0.6717(2) 0.49251(14) 0.0167(6) Uani 1 1 d .
H31 H 0.7845 0.6156 0.4588 0.020 Uiso 1 1 calc R
C32 C 0.64644(19) 0.5071(2) 0.55017(13) 0.0144(5) Uani 1 1 d .
C33 C 0.62360(19) 0.3999(2) 0.52887(14) 0.0167(6) Uani 1 1 d .
H33 H 0.5830 0.3837 0.4802 0.020 Uiso 1 1 calc R
C34 C 0.6611(2) 0.3160(2) 0.57993(15) 0.0205(6) Uani 1 1 d .
H34 H 0.6448 0.2442 0.5655 0.025 Uiso 1 1 calc R
C35 C 0.7228(2) 0.3404(2) 0.65245(16) 0.0239(7) Uani 1 1 d .
H35 H 0.7499 0.2846 0.6862 0.029 Uiso 1 1 calc R
C36 C 0.7440(2) 0.4473(2) 0.67443(16) 0.0233(7) Uani 1 1 d .
H36 H 0.7840 0.4631 0.7232 0.028 Uiso 1 1 calc R
C37 C 0.7062(2) 0.5306(2) 0.62452(14) 0.0200(6) Uani 1 1 d .
H37 H 0.7202 0.6024 0.6399 0.024 Uiso 1 1 calc R
F1 F 0.30402(11) 0.71929(13) 0.23998(8) 0.0194(4) Uani 1 1 d .
F2 F 0.35251(11) 0.82925(12) 0.33269(9) 0.0199(3) Uani 1 1 d .
F3 F 0.61237(14) 0.96305(15) 0.09966(9) 0.0347(4) Uani 1 1 d .
F4 F 0.62138(13) 1.09737(13) 0.17070(10) 0.0292(4) Uani 1 1 d .
F5 F 0.74618(12) 0.98795(16) 0.19765(10) 0.0393(5) Uani 1 1 d .
N1 N 0.34035(15) 0.64752(18) 0.35245(11) 0.0139(5) Uani 1 1 d .
P1 P 0.60477(5) 0.62021(5) 0.48463(3) 0.01183(13) Uani 1 1 d .
Ru1 Ru 0.532460(11) 0.569839(14) 0.359780(10) 0.01119(5) Uani 1 1 d .

loop_
_atom_site_aniso_label
_atom_site_aniso_U_11
_atom_site_aniso_U_22
_atom_site_aniso_U_33
_atom_site_aniso_U_23
_atom_site_aniso_U_13
_atom_site_aniso_U_12
B1 0.0169(15) 0.0187(16) 0.0259(17) -0.0048(13) 0.0069(13) -0.0048(13)
F6 0.0336(11) 0.0918(18) 0.0361(12) -0.0332(12) 0.0148(9) -0.0060(12)
F7 0.0431(13) 0.0319(11) 0.0698(15) 0.0050(10) 0.0147(11) -0.0162(10)
F8 0.0322(11) 0.0366(12) 0.0469(12) 0.0001(9) 0.0012(9) 0.0153(9)
F9 0.0204(8) 0.0313(10) 0.0207(8) -0.0049(7) 0.0062(7) -0.0058(7)
C1 0.0246(15) 0.0208(14) 0.0136(13) -0.0028(11) 0.0107(11) 0.0027(12)
C2 0.0190(14) 0.0171(15) 0.0213(15) -0.0049(12) 0.0122(12) -0.0004(12)
C3 0.0197(14) 0.0226(15) 0.0201(14) -0.0012(11) 0.0079(11) 0.0105(12)
C4 0.0308(16) 0.0128(14) 0.0297(16) -0.0045(12) 0.0179(13) 0.0000(13)
C5 0.0191(14) 0.0234(15) 0.0183(14) -0.0086(11) 0.0073(11) -0.0005(12)
C6 0.0106(12) 0.0148(13) 0.0099(13) -0.0026(10) 0.0017(10) 0.0014(10)
C7 0.0154(13) 0.0174(14) 0.0155(13) 0.0005(11) 0.0044(11) -0.0019(11)
C8 0.0161(13) 0.0260(16) 0.0159(13) -0.0004(11) 0.0058(11) -0.0044(12)
C9 0.0126(14) 0.0304(17) 0.0281(16) -0.0031(12) 0.0102(12) -0.0019(12)
C10 0.0150(14) 0.0243(15) 0.0205(14) -0.0030(11) 0.0059(11) 0.0038(12)
C11 0.0147(13) 0.0148(13) 0.0127(12) -0.0004(10) 0.0024(10) 0.0003(11)
C12 0.0117(12) 0.0164(13) 0.0101(12) -0.0032(10) 0.0031(9) -0.0010(10)
C13 0.0143(13) 0.0167(13) 0.0107(12) -0.0031(10) 0.0034(10) -0.0019(11)
C14 0.0142(13) 0.0197(14) 0.0249(15) 0.0025(12) 0.0046(11) 0.0004(12)
C15 0.0185(14) 0.0208(15) 0.0218(15) 0.0089(11) 0.0040(12) 0.0027(12)
C16 0.0190(15) 0.0155(14) 0.0165(14) 0.0010(10) 0.0054(11) -0.0015(11)
C17 0.0145(13) 0.0147(13) 0.0156(13) -0.0043(10) 0.0047(10) -0.0012(11)
C18 0.0138(13) 0.0129(13) 0.0143(13) 0.0010(10) 0.0013(10) 0.0015(10)
C19 0.0198(14) 0.0217(15) 0.0245(15) 0.0051(12) 0.0063(12) -0.0032(12)
C20 0.0120(12) 0.0189(14) 0.0114(12) -0.0026(10) 0.0038(10) 0.0001(11)
C21 0.0215(14) 0.0211(15) 0.0217(14) 0.0031(11) 0.0098(11) 0.0032(12)
C22 0.0235(16) 0.0407(19) 0.0297(17) -0.0002(14) 0.0188(13) 0.0006(14)
C23 0.0149(14) 0.0303(17) 0.0249(15) -0.0081(12) 0.0064(11) 0.0040(13)
C24 0.0157(14) 0.0226(16) 0.0198(15) -0.0042(12) 0.0028(11) 0.0029(12)
C25 0.0167(13) 0.0203(14) 0.0130(12) -0.0037(10) 0.0040(10) -0.0029(11)
C26 0.0125(13) 0.0150(13) 0.0113(12) 0.0046(10) 0.0025(10) -0.0002(10)
C27 0.0181(13) 0.0193(14) 0.0186(14) -0.0026(11) 0.0115(11) 0.0002(11)
C28 0.0245(15) 0.0213(15) 0.0180(14) -0.0079(11) 0.0096(11) -0.0073(12)
C29 0.0172(14) 0.0261(16) 0.0152(13) -0.0002(11) 0.0053(11) -0.0049(12)
C30 0.0143(13) 0.0271(16) 0.0185(13) 0.0006(11) 0.0088(11) -0.0011(12)
C31 0.0162(14) 0.0192(15) 0.0144(13) -0.0029(11) 0.0058(11) -0.0004(12)
C32 0.0108(12) 0.0189(14) 0.0128(12) 0.0030(10) 0.0041(10) 0.0012(11)
C33 0.0126(13) 0.0208(14) 0.0165(13) 0.0015(11) 0.0057(10) 0.0018(11)
C34 0.0165(14) 0.0185(14) 0.0283(15) 0.0053(12) 0.0110(11) 0.0000(12)
C35 0.0172(14) 0.0283(16) 0.0281(16) 0.0160(13) 0.0111(12) 0.0046(13)
C36 0.0164(14) 0.0345(18) 0.0165(14) 0.0078(12) 0.0041(11) 0.0005(12)
C37 0.0170(14) 0.0251(16) 0.0147(13) 0.0028(11) 0.0029(11) -0.0002(12)
F1 0.0148(8) 0.0251(9) 0.0135(8) 0.0025(6) 0.0006(6) -0.0015(7)
F2 0.0204(8) 0.0147(8) 0.0253(8) -0.0018(6) 0.0098(6) 0.0036(7)
F3 0.0515(12) 0.0312(10) 0.0254(9) 0.0017(8) 0.0198(8) -0.0052(9)
F4 0.0333(10) 0.0178(9) 0.0361(10) 0.0061(7) 0.0135(8) -0.0039(8)
F5 0.0195(9) 0.0464(12) 0.0526(13) 0.0266(10) 0.0151(9) 0.0031(9)
N1 0.0101(10) 0.0169(12) 0.0133(11) -0.0009(9) 0.0032(8) 0.0007(9)
P1 0.0115(3) 0.0127(3) 0.0115(3) 0.0002(2) 0.0048(2) 0.0002(3)
Ru1 0.01091(8) 0.01148(9) 0.01093(8) -0.00034(9) 0.00414(6) 0.00076(10)

loop_
_atom_type_symbol
_atom_type_description
_atom_type_scat_dispersion_real
_atom_type_scat_dispersion_imag
_atom_type_scat_source
C C 0.0033 0.0016 'International Tables Vol C Tables 4.2.6.8 and 6.1.1.4'
H H 0.0000 0.0000 'International Tables Vol C Tables 4.2.6.8 and 6.1.1.4'
B B 0.0013 0.0007 'International Tables Vol C Tables 4.2.6.8 and 6.1.1.4'
F F 0.0171 0.0103 'International Tables Vol C Tables 4.2.6.8 and 6.1.1.4'
N N 0.0061 0.0033 'International Tables Vol C Tables 4.2.6.8 and 6.1.1.4'
P P 0.1023 0.0942 'International Tables Vol C Tables 4.2.6.8 and 6.1.1.4'
Ru Ru -1.2594 0.8363 'International Tables Vol C Tables 4.2.6.8 and 6.1.1.4'

loop_
_exptl_crystal_face_index_h
_exptl_crystal_face_index_k
_exptl_crystal_face_index_l
_exptl_crystal_face_perp_dist
_exptl_oxdiff_crystal_face_indexfrac_h
_exptl_oxdiff_crystal_face_indexfrac_k
_exptl_oxdiff_crystal_face_indexfrac_l
_exptl_oxdiff_crystal_face_x
_exptl_oxdiff_crystal_face_y
_exptl_oxdiff_crystal_face_z
1 0 0 0.0466 1.0000 -0.0000 0.0000 0.0265 0.0180 -0.0427
1 -1 -2 0.0415 1.0000 -1.0000 -2.0000 -0.0300 0.0889 -0.0086
-1 0 0 0.0746 -1.0000 0.0000 -0.0000 -0.0265 -0.0180 0.0427
1 -1 -1 0.0573 1.0000 -1.0000 -1.0000 -0.0265 0.0626 -0.0372
-1 1 1 0.0220 -1.0000 1.0000 1.0000 0.0265 -0.0626 0.0372
0 1 -1 0.0661 -0.0000 1.0000 -1.0000 0.0461 0.0078 0.0515
-1 -1 1 0.0645 -1.0000 -1.0000 1.0000 -0.0725 -0.0258 -0.0088

loop_
_geom_angle_atom_site_label_1
_geom_angle_atom_site_label_2
_geom_angle_atom_site_label_3
_geom_angle
F6 B1 F7 111.7(3)
F6 B1 F8 109.2(3)
F6 B1 F9 109.3(2)
F7 B1 F8 107.9(3)
F7 B1 F9 109.8(3)
F8 B1 F9 108.9(2)
C2 C1 C5 108.2(2)
C2 C1 Ru1 74.95(16)
C5 C1 Ru1 69.45(15)
C1 C2 C3 107.1(3)
C1 C2 Ru1 69.51(16)
C3 C2 Ru1 71.33(16)
C2 C3 Ru1 73.29(16)
C4 C3 C2 109.6(3)
C4 C3 Ru1 71.08(16)
C3 C4 C5 106.8(3)
C3 C4 Ru1 73.43(16)
C5 C4 Ru1 68.88(15)
C1 C5 C4 108.3(2)
C1 C5 Ru1 73.80(15)
C4 C5 Ru1 74.31(16)
C7 C6 Ru1 129.4(2)
N1 C6 C7 114.0(2)
N1 C6 Ru1 116.51(19)
C8 C7 C6 122.1(3)
C7 C8 C9 120.5(3)
C10 C9 C8 118.1(3)
N1 C10 C9 119.4(3)
F1 C11 C12 111.2(2)
F1 C11 N1 106.08(19)
F2 C11 C12 115.6(2)
F2 C11 F1 105.10(19)
F2 C11 N1 109.0(2)
N1 C11 C12 109.4(2)
C11 C12 Ru1 116.65(18)
C13 C12 C11 114.9(2)
C13 C12 Ru1 127.14(19)
C14 C13 C12 123.9(2)
C14 C13 C18 117.5(3)
C18 C13 C12 118.6(2)
C15 C14 C13 120.9(3)
C16 C15 C14 120.1(3)
C15 C16 C17 120.1(3)
C15 C16 C19 119.1(2)
C17 C16 C19 120.8(3)
C18 C17 C16 120.1(2)
C17 C18 C13 121.1(2)
F3 C19 C16 111.8(2)
F4 C19 C16 113.3(3)
F4 C19 F3 106.1(2)
F4 C19 F5 106.8(2)
F5 C19 C16 112.8(2)
F5 C19 F3 105.6(3)
C21 C20 P1 121.8(2)
C25 C20 C21 119.0(3)
C25 C20 P1 119.2(2)
C22 C21 C20 120.0(3)
C21 C22 C23 119.9(3)
C24 C23 C22 120.3(3)
C23 C24 C25 119.7(3)
C24 C25 C20 121.1(3)
C27 C26 P1 121.8(2)
C31 C26 C27 118.7(2)
C31 C26 P1 119.2(2)
C28 C27 C26 120.2(3)
C29 C28 C27 120.6(3)
C28 C29 C30 119.9(3)
C29 C30 C31 119.7(3)
C30 C31 C26 120.9(3)
C33 C32 C37 119.1(2)
C33 C32 P1 122.34(19)
C37 C32 P1 118.5(2)
C32 C33 C34 120.4(2)
C35 C34 C33 119.7(3)
C36 C35 C34 120.1(3)
C37 C36 C35 120.5(3)
C36 C37 C32 120.1(3)
C6 N1 C11 114.3(2)
C10 N1 C6 125.7(2)
C10 N1 C11 119.8(2)
C20 P1 C26 103.84(12)
C20 P1 C32 104.62(12)
C20 P1 Ru1 113.89(8)
C26 P1 C32 101.06(11)
C26 P1 Ru1 116.34(9)
C32 P1 Ru1 115.42(9)
C1 Ru1 C2 35.54(10)
C1 Ru1 C3 59.36(10)
C1 Ru1 C4 60.62(10)
C1 Ru1 P1 144.90(7)
C2 Ru1 P1 110.00(7)
C3 Ru1 C2 35.39(10)
C3 Ru1 P1 96.14(7)
C4 Ru1 C2 59.68(11)
C4 Ru1 C3 35.49(10)
C4 Ru1 P1 115.00(7)
C5 Ru1 C1 36.76(10)
C5 Ru1 C2 60.23(10)
C5 Ru1 C3 60.02(10)
C5 Ru1 C4 36.80(10)
C5 Ru1 P1 151.79(8)
C6 Ru1 C1 130.35(10)
C6 Ru1 C2 158.77(10)
C6 Ru1 C3 130.70(10)
C6 Ru1 C4 100.50(11)
C6 Ru1 C5 99.65(11)
C6 Ru1 P1 84.42(7)
C12 Ru1 C1 93.45(10)
C12 Ru1 C2 110.96(11)
C12 Ru1 C3 146.31(11)
C12 Ru1 C4 147.81(10)
C12 Ru1 C5 111.01(10)
C12 Ru1 C6 81.41(11)
C12 Ru1 P1 97.19(7)

loop_
_geom_bond_atom_site_label_1
_geom_bond_atom_site_label_2
_geom_bond_distance
B1 F6 1.369(4)
B1 F7 1.375(4)
B1 F8 1.386(4)
B1 F9 1.398(3)
C1 C2 1.409(4)
C1 C5 1.415(4)
C1 Ru1 2.271(3)
C2 C3 1.415(4)
C2 Ru1 2.341(3)
C3 C4 1.402(4)
C3 Ru1 2.315(3)
C4 C5 1.422(4)
C4 Ru1 2.285(3)
C5 Ru1 2.214(3)
C6 C7 1.400(4)
C6 N1 1.374(3)
C6 Ru1 2.010(3)
C7 C8 1.377(4)
C8 C9 1.399(4)
C9 C10 1.368(4)
C10 N1 1.358(3)
C11 C12 1.516(4)
C11 F1 1.374(3)
C11 F2 1.353(3)
C11 N1 1.459(3)
C12 C13 1.476(4)
C12 Ru1 1.902(3)
C13 C14 1.405(4)
C13 C18 1.406(4)
C14 C15 1.387(4)
C15 C16 1.377(4)
C16 C17 1.389(4)
C16 C19 1.487(4)
C17 C18 1.379(4)
C19 F3 1.356(3)
C19 F4 1.330(3)
C19 F5 1.342(3)
C20 C21 1.393(4)
C20 C25 1.389(4)
C20 P1 1.825(3)
C21 C22 1.389(4)
C22 C23 1.390(4)
C23 C24 1.378(4)
C24 C25 1.379(4)
C26 C27 1.397(3)
C26 C31 1.392(4)
C26 P1 1.833(3)
C27 C28 1.387(4)
C28 C29 1.380(4)
C29 C30 1.386(4)
C30 C31 1.390(4)
C32 C33 1.384(4)
C32 C37 1.411(3)
C32 P1 1.836(3)
C33 C34 1.396(4)
C34 C35 1.390(4)
C35 C36 1.381(4)
C36 C37 1.378(4)
P1 Ru1 2.3585(6)

loop_
_geom_torsion_atom_site_label_1
_geom_torsion_atom_site_label_2
_geom_torsion_atom_site_label_3
_geom_torsion_atom_site_label_4
_geom_torsion
C1 C2 C3 C4 1.6(3)
C1 C2 C3 Ru1 -60.65(19)
C1 C2 Ru1 C3 117.2(2)
C1 C2 Ru1 C4 80.84(18)
C1 C2 Ru1 C5 38.07(16)
C1 C2 Ru1 C6 58.1(4)
C1 C2 Ru1 C12 -64.83(19)
C1 C2 Ru1 P1 -171.21(15)
C1 C5 Ru1 C2 -36.80(16)
C1 C5 Ru1 C3 -77.83(17)
C1 C5 Ru1 C4 -114.9(2)
C1 C5 Ru1 C6 150.45(16)
C1 C5 Ru1 C12 66.01(18)
C1 C5 Ru1 P1 -113.34(19)
C2 C1 C5 C4 -1.4(3)
C2 C1 C5 Ru1 65.4(2)
C2 C1 Ru1 C3 -36.77(16)
C2 C1 Ru1 C4 -77.97(18)
C2 C1 Ru1 C5 -116.6(2)
C2 C1 Ru1 C6 -156.20(17)
C2 C1 Ru1 C12 122.15(18)
C2 C1 Ru1 P1 14.5(2)
C2 C3 C4 C5 -2.4(3)
C2 C3 C4 Ru1 -63.6(2)
C2 C3 Ru1 C1 36.93(16)
C2 C3 Ru1 C4 118.2(2)
C2 C3 Ru1 C5 79.76(18)
C2 C3 Ru1 C6 155.82(16)
C2 C3 Ru1 C12 -3.4(3)
C2 C3 Ru1 P1 -116.27(15)
C3 C2 Ru1 C1 -117.2(2)
C3 C2 Ru1 C4 -36.35(16)
C3 C2 Ru1 C5 -79.12(18)
C3 C2 Ru1 C6 -59.0(3)
C3 C2 Ru1 C12 177.98(16)
C3 C2 Ru1 P1 71.59(16)
C3 C4 C5 C1 2.4(3)
C3 C4 C5 Ru1 -64.17(19)
C3 C4 Ru1 C1 77.43(18)
C3 C4 Ru1 C2 36.24(17)
C3 C4 Ru1 C5 116.0(3)
C3 C4 Ru1 C6 -151.93(17)
C3 C4 Ru1 C12 117.5(2)
C3 C4 Ru1 P1 -63.23(18)
C4 C3 Ru1 C1 -81.28(18)
C4 C3 Ru1 C2 -118.2(2)
C4 C3 Ru1 C5 -38.44(17)
C4 C3 Ru1 C6 37.6(2)
C4 C3 Ru1 C12 -121.6(2)
C4 C3 Ru1 P1 125.53(16)
C4 C5 Ru1 C1 114.9(2)
C4 C5 Ru1 C2 78.09(18)
C4 C5 Ru1 C3 37.06(17)
C4 C5 Ru1 C6 -94.67(18)
C4 C5 Ru1 C12 -179.10(17)
C4 C5 Ru1 P1 1.5(3)
C5 C1 C2 C3 -0.1(3)
C5 C1 C2 Ru1 -61.88(19)
C5 C1 Ru1 C2 116.6(2)
C5 C1 Ru1 C3 79.78(18)
C5 C1 Ru1 C4 38.58(16)
C5 C1 Ru1 C6 -39.6(2)
C5 C1 Ru1 C12 -121.30(16)
C5 C1 Ru1 P1 131.00(15)
C5 C4 Ru1 C1 -38.53(16)
C5 C4 Ru1 C2 -79.72(18)
C5 C4 Ru1 C3 -116.0(3)
C5 C4 Ru1 C6 92.11(18)
C5 C4 Ru1 C12 1.6(3)
C5 C4 Ru1 P1 -179.19(15)
C6 C7 C8 C9 1.7(4)
C7 C6 N1 C10 1.1(4)
C7 C6 N1 C11 -173.5(2)
C7 C6 Ru1 C1 94.6(3)
C7 C6 Ru1 C2 54.2(4)
C7 C6 Ru1 C3 13.3(3)
C7 C6 Ru1 C4 34.4(3)
C7 C6 Ru1 C5 71.8(2)
C7 C6 Ru1 C12 -178.2(3)
C7 C6 Ru1 P1 -80.0(2)
C7 C8 C9 C10 0.8(4)
C8 C9 C10 N1 -2.2(4)
C9 C10 N1 C6 1.3(4)
C9 C10 N1 C11 175.6(2)
C11 C12 C13 C14 -14.0(4)
C11 C12 C13 C18 167.6(2)
C11 C12 Ru1 C1 121.97(18)
C11 C12 Ru1 C2 153.77(17)
C11 C12 Ru1 C3 155.88(17)
C11 C12 Ru1 C4 87.7(3)
C11 C12 Ru1 C5 88.8(2)
C11 C12 Ru1 C6 -8.34(18)
C11 C12 Ru1 P1 -91.55(17)
C12 C11 N1 C6 -13.4(3)
C12 C11 N1 C10 171.6(2)
C12 C13 C14 C15 -174.2(3)
C12 C13 C18 C17 173.6(2)
C13 C12 Ru1 C1 -44.5(2)
C13 C12 Ru1 C2 -12.7(2)
C13 C12 Ru1 C3 -10.5(3)
C13 C12 Ru1 C4 -78.7(3)
C13 C12 Ru1 C5 -77.7(2)
C13 C12 Ru1 C6 -174.8(2)
C13 C12 Ru1 P1 102.0(2)
C13 C14 C15 C16 -0.6(4)
C14 C13 C18 C17 -4.9(4)
C14 C15 C16 C17 -2.4(4)
C14 C15 C16 C19 178.4(3)
C15 C16 C17 C18 1.7(4)
C15 C16 C19 F3 -69.1(4)
C15 C16 C19 F4 50.7(4)
C15 C16 C19 F5 172.2(3)
C16 C17 C18 C13 2.0(4)
C17 C16 C19 F3 111.8(3)
C17 C16 C19 F4 -128.4(3)
C17 C16 C19 F5 -7.0(4)
C18 C13 C14 C15 4.2(4)
C19 C16 C17 C18 -179.2(3)
C20 C21 C22 C23 -0.8(4)
C20 P1 Ru1 C1 152.73(16)
C20 P1 Ru1 C2 161.61(12)
C20 P1 Ru1 C3 -164.84(12)
C20 P1 Ru1 C4 -133.42(13)
C20 P1 Ru1 C5 -134.44(19)
C20 P1 Ru1 C6 -34.42(12)
C20 P1 Ru1 C12 46.17(12)
C21 C20 C25 C24 0.0(4)
C21 C20 P1 C26 -124.5(2)
C21 C20 P1 C32 -18.9(2)
C21 C20 P1 Ru1 108.0(2)
C21 C22 C23 C24 0.7(4)
C22 C23 C24 C25 -0.2(4)
C23 C24 C25 C20 -0.2(4)
C25 C20 C21 C22 0.4(4)
C25 C20 P1 C26 57.7(2)
C25 C20 P1 C32 163.3(2)
C25 C20 P1 Ru1 -69.8(2)
C26 C27 C28 C29 -1.3(4)
C26 P1 Ru1 C1 31.99(16)
C26 P1 Ru1 C2 40.87(12)
C26 P1 Ru1 C3 74.42(12)
C26 P1 Ru1 C4 105.84(13)
C26 P1 Ru1 C5 104.81(19)
C26 P1 Ru1 C6 -155.16(12)
C26 P1 Ru1 C12 -74.58(12)
C27 C26 C31 C30 0.6(4)
C27 C26 P1 C20 15.1(2)
C27 C26 P1 C32 -93.1(2)
C27 C26 P1 Ru1 141.07(18)
C27 C28 C29 C30 1.0(4)
C28 C29 C30 C31 0.1(4)
C29 C30 C31 C26 -1.0(4)
C31 C26 C27 C28 0.5(4)
C31 C26 P1 C20 -171.9(2)
C31 C26 P1 C32 79.9(2)
C31 C26 P1 Ru1 -45.9(2)
C32 C33 C34 C35 -0.8(4)
C32 P1 Ru1 C1 -86.20(16)
C32 P1 Ru1 C2 -77.32(12)
C32 P1 Ru1 C3 -43.77(12)
C32 P1 Ru1 C4 -12.35(13)
C32 P1 Ru1 C5 -13.4(2)
C32 P1 Ru1 C6 86.65(12)
C32 P1 Ru1 C12 167.24(12)
C33 C32 C37 C36 2.2(4)
C33 C32 P1 C20 116.6(2)
C33 C32 P1 C26 -135.8(2)
C33 C32 P1 Ru1 -9.4(3)
C33 C34 C35 C36 2.3(4)
C34 C35 C36 C37 -1.5(5)
C35 C36 C37 C32 -0.8(5)
C37 C32 C33 C34 -1.4(4)
C37 C32 P1 C20 -65.2(2)
C37 C32 P1 C26 42.4(2)
C37 C32 P1 Ru1 168.83(19)
F1 C11 C12 C13 65.5(3)
F1 C11 C12 Ru1 -102.6(2)
F1 C11 N1 C6 106.6(2)
F1 C11 N1 C10 -68.4(3)
F2 C11 C12 C13 -54.2(3)
F2 C11 C12 Ru1 137.74(18)
F2 C11 N1 C6 -140.7(2)
F2 C11 N1 C10 44.3(3)
N1 C6 C7 C8 -2.5(4)
N1 C6 Ru1 C1 -86.7(2)
N1 C6 Ru1 C2 -127.1(3)
N1 C6 Ru1 C3 -168.01(16)
N1 C6 Ru1 C4 -146.88(19)
N1 C6 Ru1 C5 -109.49(19)
N1 C6 Ru1 C12 0.52(18)
N1 C6 Ru1 P1 98.68(18)
N1 C11 C12 C13 -177.65(19)
N1 C11 C12 Ru1 14.3(3)
P1 C20 C21 C22 -177.3(2)
P1 C20 C25 C24 177.89(19)
P1 C26 C27 C28 173.6(2)
P1 C26 C31 C30 -172.6(2)
P1 C32 C33 C34 176.8(2)
P1 C32 C37 C36 -176.0(2)
Ru1 C1 C2 C3 61.82(19)
Ru1 C1 C5 C4 -66.89(19)
Ru1 C2 C3 C4 62.2(2)
Ru1 C3 C4 C5 61.16(19)
Ru1 C4 C5 C1 66.55(19)
Ru1 C6 C7 C8 176.2(2)
Ru1 C6 N1 C10 -177.80(19)
Ru1 C6 N1 C11 7.6(3)
Ru1 C12 C13 C14 152.6(2)
Ru1 C12 C13 C18 -25.8(3)
